data_2218652
loop_
_publ_author_name
'Gowda, B. Thimme'
'Tokar\<c\'ik, Miroslav'
'Ko\<z\'i\<sek, Jozef'
'Babitha, K. S.'
'Fuess, Hartmut'

_publ_section_title
;
 2,4-Dimethylphenyl benzoate
;
_journal_coeditor_code CI2614
_journal_issue 7
_journal_name_full 'Acta Crystallographica Section E'
_journal_page_first o1280
_journal_paper_doi 10.1107/S1600536808017480
_journal_volume 64
_journal_year 2008
_chemical_formula_iupac 'C15 H14 O2'
_chemical_formula_moiety 'C15 H14 O2'
_chemical_formula_sum 'C15 H14 O2'
_chemical_formula_weight 226.26
_chemical_name_systematic
;
2,4-Dimethylphenyl benzoate
;
_space_group_IT_number 14
_symmetry_cell_setting monoclinic
_symmetry_space_group_name_Hall '-P 2ybc'
_symmetry_space_group_name_H-M 'P 1 21/c 1'
_atom_sites_solution_hydrogens geom
_atom_sites_solution_primary direct
_atom_sites_solution_secondary difmap
_audit_creation_method 'WinGX routine CIF_UPDATE'
_cell_angle_alpha 90
_cell_angle_beta 94.028(2)
_cell_angle_gamma 90
_cell_formula_units_Z 4
_cell_length_a 7.9813(2)
_cell_length_b 14.3260(3)
_cell_length_c 11.0932(2)
_cell_measurement_reflns_used 12993
_cell_measurement_temperature 295(2)
_cell_measurement_theta_max 29.2811
_cell_measurement_theta_min 3.2415
_cell_volume 1265.26(5)
_computing_cell_refinement 'CrysAlis RED (Oxford Diffraction, 2007)'
_computing_data_collection 'CrysAlis CCD (Oxford Diffraction, 2007)'
_computing_data_reduction 'CrysAlis RED (Oxford Diffraction, 2007)'
_computing_molecular_graphics
;
ORTEP-3 (Farrugia, 1997) and DIAMOND (Brandenburg, 2002)
;
_computing_publication_material
;
SHELXL97 (Sheldrick, 2008), PLATON (Spek, 2003) and WinGX
(Farrugia, 1999)
;
_computing_structure_refinement 'SHELXL97 (Sheldrick, 2008)'
_computing_structure_solution 'SHELXS97 (Sheldrick, 2008)'
_diffrn_ambient_temperature 295(2)
_diffrn_detector_area_resol_mean 10.434
_diffrn_measured_fraction_theta_full 0.988
_diffrn_measured_fraction_theta_max 0.988
_diffrn_measurement_device '4-circle kappa geometry goniometer'
_diffrn_measurement_device_type 'Oxford Diffraction Xcalibur'
_diffrn_measurement_method '\w scans with \k offsets'
_diffrn_radiation_monochromator graphite
_diffrn_radiation_type MoK\a
_diffrn_radiation_wavelength 0.71073
_diffrn_reflns_av_R_equivalents 0.0308
_diffrn_reflns_limit_h_max 9
_diffrn_reflns_limit_h_min -9
_diffrn_reflns_limit_k_max 17
_diffrn_reflns_limit_k_min -17
_diffrn_reflns_limit_l_max 13
_diffrn_reflns_limit_l_min -13
_diffrn_reflns_number 28657
_diffrn_reflns_theta_full 26.02
_diffrn_reflns_theta_max 26.02
_diffrn_reflns_theta_min 5.86
_diffrn_standards_decay_% 0
_diffrn_standards_number 0
_exptl_absorpt_coefficient_mu 0.078
_exptl_absorpt_correction_T_max 0.987
_exptl_absorpt_correction_T_min 0.965
_exptl_absorpt_correction_type multi-scan
_exptl_absorpt_process_details '(CrysAlis RED; Oxford Diffraction, 2007)'
_exptl_crystal_colour colourless
_exptl_crystal_density_diffrn 1.188
_exptl_crystal_density_method 'not measured'
_exptl_crystal_description Block
_exptl_crystal_F_000 480
_exptl_crystal_size_max 0.48
_exptl_crystal_size_mid 0.38
_exptl_crystal_size_min 0.21
_refine_diff_density_max 0.158
_refine_diff_density_min -0.145
_refine_ls_extinction_method none
_refine_ls_goodness_of_fit_ref 1.077
_refine_ls_hydrogen_treatment constr
_refine_ls_matrix_type full
_refine_ls_number_parameters 156
_refine_ls_number_reflns 2471
_refine_ls_number_restraints 4
_refine_ls_restrained_S_all 1.079
_refine_ls_R_factor_all 0.064
_refine_ls_R_factor_gt 0.0531
_refine_ls_shift/su_max 0.001
_refine_ls_shift/su_mean 0.000
_refine_ls_structure_factor_coef Fsqd
_refine_ls_weighting_details 'calc w=1/[\s^2^(Fo^2^)+(0.0541P)^2^+0.2483P] where P=(Fo^2^+2Fc^2^)/3'
_refine_ls_weighting_scheme calc
_refine_ls_wR_factor_gt 0.1279
_refine_ls_wR_factor_ref 0.1341
_reflns_number_gt 2056
_reflns_number_total 2471
_reflns_threshold_expression I>2\s(I)
_cod_data_source_file ci2614.cif
_cod_data_source_block I
_cod_depositor_comments
;
The following automatic conversions were performed:
'_symmetry_cell_setting' value 'Monoclinic' changed to 'monoclinic'
according to '/home/saulius/struct/CIF-dictionaries/cif_core.dic'
dictionary named 'cif_core.dic' version 2.4.1 from 2010-06-29.

Automatic conversion script
Id: cif_fix_enum 1527 2010-12-29 10:47:43Z saulius 

The following automatic conversions were performed:

'_symmetry_cell_setting' value 'Monoclinic' changed to 'monoclinic'
according to /home/saulius/struct/CIF-dictionaries/cif_core.dic
dictionary named 'cif_core.dic' version 2.4.1 from 2010-06-29.

Automatic conversion script
Id: cif_fix_values 1715 2011-07-08 13:25:40Z adriana 
;
_cod_original_sg_symbol_H-M 'P 21/c'
_cod_database_code 2218652
_cod_database_fobs_code 2218652

loop_
_symmetry_equiv_pos_as_xyz
'x, y, z'
'-x, y+1/2, -z+1/2'
'-x, -y, -z'
'x, -y-1/2, z-1/2'

loop_
_atom_site_type_symbol
_atom_site_label
_atom_site_fract_x
_atom_site_fract_y
_atom_site_fract_z
_atom_site_U_iso_or_equiv
_atom_site_adp_type
_atom_site_calc_flag
_atom_site_refinement_flags
_atom_site_occupancy
O O1 0.77410(13) 0.30501(7) 0.43628(10) 0.0642(3) Uani d . 1
O O2 0.56045(16) 0.31504(8) 0.29564(11) 0.0795(4) Uani d . 1
C C1 0.65706(18) 0.35245(10) 0.36678(13) 0.0540(4) Uani d . 1
C C2 0.66645(18) 0.45392(10) 0.38934(13) 0.0529(4) Uani d . 1
C C3 0.5646(2) 0.51221(12) 0.31812(17) 0.0750(5) Uani d . 1
H H3 0.4919 0.4871 0.2574 0.09 Uiso calc R 1
C C4 0.5690(3) 0.60709(14) 0.3358(2) 0.0901(6) Uani d . 1
H H4 0.5004 0.6458 0.2865 0.108 Uiso calc R 1
C C5 0.6720(3) 0.64395(12) 0.4237(3) 0.0912(7) Uani d . 1
H H5 0.6748 0.7082 0.4353 0.109 Uiso calc R 1
C C6 0.7731(3) 0.58741(14) 0.4966(2) 0.0971(7) Uani d . 1
H H6 0.8437 0.6134 0.5579 0.116 Uiso calc R 1
C C7 0.7711(2) 0.49201(12) 0.47963(18) 0.0738(5) Uani d . 1
H H7 0.8402 0.4537 0.5292 0.089 Uiso calc R 1
C C8 0.77716(18) 0.20698(10) 0.42443(13) 0.0552(4) Uani d . 1
C C9 0.8731(2) 0.16674(11) 0.34018(14) 0.0623(4) Uani d U 1
C C10 0.8778(2) 0.06901(12) 0.33938(17) 0.0732(5) Uani d U 1
H H10 0.9403 0.0392 0.2831 0.088 Uiso calc R 1
C C11 0.7940(2) 0.01520(12) 0.41818(18) 0.0759(5) Uani d U 1
C C12 0.7035(2) 0.05916(12) 0.50064(19) 0.0786(5) Uani d U 1
H H12 0.6473 0.0239 0.5555 0.094 Uiso calc R 1
C C13 0.6936(2) 0.15527(12) 0.50441(16) 0.0682(4) Uani d . 1
H H13 0.6306 0.1845 0.5609 0.082 Uiso calc R 1
C C14 0.9689(3) 0.22412(17) 0.2560(2) 0.0964(6) Uani d U 1
H H14A 0.9884 0.1881 0.1854 0.145 Uiso calc PR 0.56(3)
H H14B 1.0745 0.2423 0.2958 0.145 Uiso calc PR 0.56(3)
H H14C 0.9052 0.2789 0.2328 0.145 Uiso calc PR 0.56(3)
H H14D 0.9904 0.2847 0.2906 0.145 Uiso calc PR 0.44(3)
H H14E 0.9042 0.2305 0.1802 0.145 Uiso calc PR 0.44(3)
H H14F 1.0735 0.1939 0.2432 0.145 Uiso calc PR 0.44(3)
C C15 0.8030(3) -0.09032(13) 0.4133(3) 0.1179(10) Uani d . 1
H H15A 0.771 -0.1159 0.4884 0.177 Uiso calc PR 0.67(3)
H H15B 0.9157 -0.1092 0.4002 0.177 Uiso calc PR 0.67(3)
H H15C 0.7279 -0.1128 0.3484 0.177 Uiso calc PR 0.67(3)
H H15D 0.8387 -0.1094 0.3362 0.177 Uiso calc PR 0.33(3)
H H15E 0.6941 -0.1161 0.4244 0.177 Uiso calc PR 0.33(3)
H H15F 0.8818 -0.1124 0.4762 0.177 Uiso calc PR 0.33(3)

loop_
_atom_site_aniso_label
_atom_site_aniso_U_11
_atom_site_aniso_U_22
_atom_site_aniso_U_33
_atom_site_aniso_U_12
_atom_site_aniso_U_13
_atom_site_aniso_U_23
O1 0.0729(7) 0.0412(5) 0.0751(7) 0.0067(5) -0.0183(5) -0.0071(5)
O2 0.0873(8) 0.0582(7) 0.0878(8) 0.0055(6) -0.0314(7) -0.0134(6)
C1 0.0571(8) 0.0488(8) 0.0553(8) 0.0039(6) -0.0018(7) -0.0026(6)
C2 0.0542(8) 0.0450(7) 0.0601(8) 0.0017(6) 0.0072(6) 0.0017(6)
C3 0.0791(11) 0.0585(10) 0.0857(12) 0.0119(8) -0.0066(9) 0.0087(8)
C4 0.0900(14) 0.0574(11) 0.1237(17) 0.0170(10) 0.0124(13) 0.0235(11)
C5 0.0875(13) 0.0391(9) 0.151(2) -0.0004(9) 0.0357(14) 0.0035(11)
C6 0.1008(15) 0.0578(11) 0.1305(18) -0.0126(10) -0.0065(13) -0.0219(11)
C7 0.0802(11) 0.0480(9) 0.0906(12) -0.0014(8) -0.0120(9) -0.0058(8)
C8 0.0599(9) 0.0420(7) 0.0614(9) 0.0049(6) -0.0113(7) -0.0057(6)
C9 0.0636(9) 0.0620(9) 0.0598(9) 0.0067(7) -0.0077(7) -0.0058(7)
C10 0.0728(11) 0.0665(10) 0.0775(11) 0.0210(8) -0.0152(8) -0.0246(8)
C11 0.0760(11) 0.0466(9) 0.0998(13) 0.0052(7) -0.0321(9) -0.0061(8)
C12 0.0782(12) 0.0592(10) 0.0962(13) -0.0084(8) -0.0077(9) 0.0118(9)
C13 0.0691(10) 0.0601(10) 0.0752(11) 0.0040(8) 0.0039(8) -0.0023(8)
C14 0.1010(15) 0.1049(16) 0.0852(13) 0.0047(12) 0.0189(11) 0.0038(12)
C15 0.1271(19) 0.0463(10) 0.170(2) 0.0118(10) -0.0637(18) -0.0131(12)

loop_
_atom_type_symbol
_atom_type_description
_atom_type_scat_dispersion_real
_atom_type_scat_dispersion_imag
_atom_type_scat_source
C C 0.0033 0.0016 'International Tables Vol C Tables 4.2.6.8 and 6.1.1.4'
H H 0 0 'International Tables Vol C Tables 4.2.6.8 and 6.1.1.4'
O O 0.0106 0.006 'International Tables Vol C Tables 4.2.6.8 and 6.1.1.4'

loop_
_geom_angle_atom_site_label_1
_geom_angle_atom_site_label_2
_geom_angle_atom_site_label_3
_geom_angle
C1 O1 C8 117.59(11)
O2 C1 O1 122.74(14)
O2 C1 C2 125.32(14)
O1 C1 C2 111.93(12)
C7 C2 C3 118.87(15)
C7 C2 C1 122.47(14)
C3 C2 C1 118.65(14)
C4 C3 C2 120.70(19)
C4 C3 H3 119.7
C2 C3 H3 119.7
C5 C4 C3 120.17(19)
C5 C4 H4 119.9
C3 C4 H4 119.9
C4 C5 C6 120.23(17)
C4 C5 H5 119.9
C6 C5 H5 119.9
C5 C6 C7 120.4(2)
C5 C6 H6 119.8
C7 C6 H6 119.8
C2 C7 C6 119.64(18)
C2 C7 H7 120.2
C6 C7 H7 120.2
C13 C8 C9 122.33(15)
C13 C8 O1 117.84(14)
C9 C8 O1 119.64(14)
C8 C9 C10 116.07(16)
C8 C9 C14 121.84(16)
C10 C9 C14 122.09(17)
C11 C10 C9 122.86(16)
C11 C10 H10 118.6
C9 C10 H10 118.6
C12 C11 C10 118.26(16)
C12 C11 C15 121.0(2)
C10 C11 C15 120.7(2)
C11 C12 C13 121.14(18)
C11 C12 H12 119.4
C13 C12 H12 119.4
C8 C13 C12 119.34(17)
C8 C13 H13 120.3
C12 C13 H13 120.3
C9 C14 H14A 109.5
C9 C14 H14B 109.5
H14A C14 H14B 109.5
C9 C14 H14C 109.5
H14A C14 H14C 109.5
H14B C14 H14C 109.5
C9 C14 H14D 109.5
H14A C14 H14D 141.1
H14B C14 H14D 56.3
H14C C14 H14D 56.3
C9 C14 H14E 109.5
H14A C14 H14E 56.3
H14B C14 H14E 141.1
H14C C14 H14E 56.3
H14D C14 H14E 109.5
C9 C14 H14F 109.5
H14A C14 H14F 56.3
H14B C14 H14F 56.3
H14C C14 H14F 141.1
H14D C14 H14F 109.5
H14E C14 H14F 109.5
C11 C15 H15A 109.5
C11 C15 H15B 109.5
H15A C15 H15B 109.5
C11 C15 H15C 109.5
H15A C15 H15C 109.5
H15B C15 H15C 109.5
C11 C15 H15D 109.5
H15A C15 H15D 141.1
H15B C15 H15D 56.3
H15C C15 H15D 56.3
C11 C15 H15E 109.5
H15A C15 H15E 56.3
H15B C15 H15E 141.1
H15C C15 H15E 56.3
H15D C15 H15E 109.5
C11 C15 H15F 109.5
H15A C15 H15F 56.3
H15B C15 H15F 56.3
H15C C15 H15F 141.1
H15D C15 H15F 109.5
H15E C15 H15F 109.5

loop_
_geom_bond_atom_site_label_1
_geom_bond_atom_site_label_2
_geom_bond_distance
O1 C1 1.3519(17)
O1 C8 1.4108(17)
O2 C1 1.1913(17)
C1 C2 1.476(2)
C2 C7 1.371(2)
C2 C3 1.376(2)
C3 C4 1.373(3)
C3 H3 0.93
C4 C5 1.339(3)
C4 H4 0.93
C5 C6 1.367(3)
C5 H5 0.93
C6 C7 1.379(3)
C6 H6 0.93
C7 H7 0.93
C8 C13 1.365(2)
C8 C9 1.376(2)
C9 C10 1.401(2)
C9 C14 1.494(3)
C10 C11 1.374(3)
C10 H10 0.93
C11 C12 1.359(3)
C11 C15 1.514(2)
C12 C13 1.380(2)
C12 H12 0.93
C13 H13 0.93
C14 H14A 0.96
C14 H14B 0.96
C14 H14C 0.96
C14 H14D 0.96
C14 H14E 0.96
C14 H14F 0.96
C15 H15A 0.96
C15 H15B 0.96
C15 H15C 0.96
C15 H15D 0.96
C15 H15E 0.96
C15 H15F 0.96

loop_
_geom_torsion_atom_site_label_1
_geom_torsion_atom_site_label_2
_geom_torsion_atom_site_label_3
_geom_torsion_atom_site_label_4
_geom_torsion
C8 O1 C1 O2 -1.4(2)
C8 O1 C1 C2 179.25(12)
O2 C1 C2 C7 174.36(17)
O1 C1 C2 C7 -6.4(2)
O2 C1 C2 C3 -4.7(2)
O1 C1 C2 C3 174.61(14)
C7 C2 C3 C4 0.9(3)
C1 C2 C3 C4 -179.98(17)
C2 C3 C4 C5 -0.6(3)
C3 C4 C5 C6 -0.1(3)
C4 C5 C6 C7 0.5(3)
C3 C2 C7 C6 -0.5(3)
C1 C2 C7 C6 -179.57(18)
C5 C6 C7 C2 -0.2(3)
C1 O1 C8 C13 -95.67(17)
C1 O1 C8 C9 89.23(17)
C13 C8 C9 C10 1.2(2)
O1 C8 C9 C10 176.08(13)
C13 C8 C9 C14 -177.81(16)
O1 C8 C9 C14 -2.9(2)
C8 C9 C10 C11 -0.7(2)
C14 C9 C10 C11 178.30(17)
C9 C10 C11 C12 -0.3(3)
C9 C10 C11 C15 179.91(16)
C10 C11 C12 C13 0.9(3)
C15 C11 C12 C13 -179.29(17)
C9 C8 C13 C12 -0.7(2)
O1 C8 C13 C12 -175.61(14)
C11 C12 C13 C8 -0.5(3)
